data_1534100
loop_
_publ_author_name
'Gao, Xing'
'Han, Jianwei'
'Wang, Limin'

_publ_section_title
;
 Design of Highly Stable Iminophosphoranes as Recyclable Organocatalysts:
 Application to Asymmetric Chlorinations of Oxindoles.
;
_journal_issue 18
_journal_name_full 'Organic letters'
_journal_page_first 4596
_journal_page_last 4599
_journal_paper_doi 10.1021/acs.orglett.5b02323
_journal_volume 17
_journal_year 2015
_chemical_absolute_configuration ad
_chemical_formula_sum 'C65 H65 N4 O5 P'
_chemical_formula_weight 1013.18
_chemical_name_systematic
; 
 ? 
;
_space_group_IT_number 4
_symmetry_cell_setting monoclinic
_symmetry_space_group_name_Hall 'P 2yb'
_symmetry_space_group_name_H-M 'P 1 21 1'
_atom_sites_solution_hydrogens geom
_atom_sites_solution_primary direct
_atom_sites_solution_secondary difmap
_audit_creation_method SHELXL-97
_cell_angle_alpha 90.00
_cell_angle_beta 104.155(2)
_cell_angle_gamma 90.00
_cell_formula_units_Z 2
_cell_length_a 12.0658(10)
_cell_length_b 17.7295(13)
_cell_length_c 13.2309(10)
_cell_measurement_reflns_used 1168
_cell_measurement_temperature 293(2)
_cell_measurement_theta_max 35.228
_cell_measurement_theta_min 4.595
_cell_volume 2744.4(4)
_computing_cell_refinement 'Bruker SMART'
_computing_data_collection 'Bruker SMART'
_computing_data_reduction 'Bruker SHELXTL'
_computing_molecular_graphics 'Bruker SHELXTL'
_computing_publication_material 'Bruker SHELXTL'
_computing_structure_refinement 'SHELXL-97 (Sheldrick, 1997)'
_computing_structure_solution 'SHELXS-97 (Sheldrick, 1990)'
_diffrn_ambient_temperature 293(2)
_diffrn_measured_fraction_theta_full 0.999
_diffrn_measured_fraction_theta_max 0.999
_diffrn_measurement_device_type 'CCD area detector'
_diffrn_measurement_method 'phi and omega scans'
_diffrn_radiation_monochromator graphite
_diffrn_radiation_source 'fine-focus sealed tube'
_diffrn_radiation_type MoK\a
_diffrn_radiation_wavelength 0.71073
_diffrn_reflns_av_R_equivalents 0.0600
_diffrn_reflns_av_sigmaI/netI 0.1215
_diffrn_reflns_limit_h_max 14
_diffrn_reflns_limit_h_min -14
_diffrn_reflns_limit_k_max 21
_diffrn_reflns_limit_k_min -21
_diffrn_reflns_limit_l_max 16
_diffrn_reflns_limit_l_min -10
_diffrn_reflns_number 16127
_diffrn_reflns_theta_full 25.50
_diffrn_reflns_theta_max 25.50
_diffrn_reflns_theta_min 1.96
_exptl_absorpt_coefficient_mu 0.105
_exptl_absorpt_correction_T_max 1.0000
_exptl_absorpt_correction_T_min 0.0908
_exptl_absorpt_correction_type empirical
_exptl_absorpt_process_details sadabs
_exptl_crystal_colour colorless
_exptl_crystal_density_diffrn 1.226
_exptl_crystal_density_method 'not measured'
_exptl_crystal_description prismatic
_exptl_crystal_F_000 1076
_exptl_crystal_size_max 0.165
_exptl_crystal_size_mid 0.148
_exptl_crystal_size_min 0.059
_refine_diff_density_max 0.328
_refine_diff_density_min -0.262
_refine_diff_density_rms 0.044
_refine_ls_abs_structure_details 'Flack H D (1983), Acta Cryst. A39, 876-881'
_refine_ls_abs_structure_Flack 0.16(13)
_refine_ls_extinction_method none
_refine_ls_goodness_of_fit_ref 0.940
_refine_ls_hydrogen_treatment mixed
_refine_ls_matrix_type full
_refine_ls_number_parameters 694
_refine_ls_number_reflns 9827
_refine_ls_number_restraints 6
_refine_ls_restrained_S_all 0.944
_refine_ls_R_factor_all 0.1192
_refine_ls_R_factor_gt 0.0600
_refine_ls_shift/su_max 0.023
_refine_ls_shift/su_mean 0.001
_refine_ls_structure_factor_coef Fsqd
_refine_ls_weighting_details 'calc w=1/[\s^2^(Fo^2^)+(0.0496P)^2^+0.0000P] where P=(Fo^2^+2Fc^2^)/3'
_refine_ls_weighting_scheme calc
_refine_ls_wR_factor_gt 0.1167
_refine_ls_wR_factor_ref 0.1386
_reflns_number_gt 5602
_reflns_number_total 9827
_reflns_threshold_expression >2sigma(I)
_cod_data_source_file ol5b02323_si_002.cif
_cod_data_source_block cd213430
_cod_depositor_comments
;
The following automatic conversions were performed:

'_symmetry_cell_setting' value 'Monoclinic' changed to 'monoclinic'
according to
/usr/data/users/saulius/crontab/automatic-downloads/current/ACS/lib/dictionaries/cif_core.dic
dictionary named 'cif_core.dic' version 2.4.2 from 2011-04-26.

Automatic conversion script
Id: cif_fix_values 3271 2015-04-21 07:52:19Z andrius 
;
_cod_original_sg_symbol_H-M P2(1)
_cod_database_code 1534100

loop_
_symmetry_equiv_pos_as_xyz
'x, y, z'
'-x, y+1/2, -z'

loop_
_atom_site_label
_atom_site_type_symbol
_atom_site_fract_x
_atom_site_fract_y
_atom_site_fract_z
_atom_site_U_iso_or_equiv
_atom_site_adp_type
_atom_site_occupancy
_atom_site_symmetry_multiplicity
_atom_site_calc_flag
_atom_site_refinement_flags
P1 P 0.74776(9) 0.39635(6) 0.72461(8) 0.0339(3) Uani 1 1 d .
N1 N 0.7572(3) 0.31662(18) 0.6807(3) 0.0353(8) Uani 1 1 d .
N2 N 0.7138(3) 0.4618(2) 0.6337(3) 0.0388(9) Uani 1 1 d D
N3 N 0.8594(3) 0.41988(18) 0.8189(2) 0.0333(8) Uani 1 1 d D
N4 N 0.6421(3) 0.4078(2) 0.7805(3) 0.0369(8) Uani 1 1 d D
O1 O 0.9001(3) 0.30306(15) 0.4640(2) 0.0467(8) Uani 1 1 d .
O2 O 0.8427(3) 0.42145(15) 0.4132(2) 0.0527(9) Uani 1 1 d .
O3 O 0.7925(2) 0.56024(15) 1.0002(2) 0.0439(8) Uani 1 1 d .
O4 O 0.7014(3) 0.46042(18) 1.0544(2) 0.0521(8) Uani 1 1 d .
O5 O 0.5638(6) 0.6193(5) 0.7252(5) 0.167(2) Uani 1 1 d .
C1 C 0.8377(3) 0.2845(2) 0.6274(3) 0.0364(10) Uani 1 1 d .
C2 C 0.8182(4) 0.3260(2) 0.5211(3) 0.0371(10) Uani 1 1 d .
H2 H 0.7427 0.3108 0.4796 0.045 Uiso 1 1 calc R
C3 C 0.8240(4) 0.4128(2) 0.5148(3) 0.0379(10) Uani 1 1 d .
H3 H 0.8908 0.4313 0.5669 0.046 Uiso 1 1 calc R
C4 C 0.8971(4) 0.3567(2) 0.3836(4) 0.0501(12) Uani 1 1 d .
C5 C 0.7172(3) 0.4587(2) 0.5221(3) 0.0362(10) Uani 1 1 d .
C6 C 1.0179(4) 0.3745(3) 0.3807(4) 0.0710(16) Uani 1 1 d .
H6A H 1.0176 0.4083 0.3239 0.106 Uiso 1 1 calc R
H6B H 1.0566 0.3287 0.3710 0.106 Uiso 1 1 calc R
H6C H 1.0568 0.3978 0.4451 0.106 Uiso 1 1 calc R
C7 C 0.8230(5) 0.3284(3) 0.2809(4) 0.0778(18) Uani 1 1 d .
H7A H 0.7483 0.3161 0.2895 0.117 Uiso 1 1 calc R
H7B H 0.8572 0.2842 0.2595 0.117 Uiso 1 1 calc R
H7C H 0.8167 0.3669 0.2289 0.117 Uiso 1 1 calc R
C8 C 0.9603(4) 0.2864(2) 0.6981(3) 0.0422(11) Uani 1 1 d .
C9 C 1.0523(4) 0.3247(3) 0.6780(4) 0.0535(13) Uani 1 1 d .
H9 H 1.0437 0.3518 0.6165 0.064 Uiso 1 1 calc R
C10 C 1.1586(4) 0.3225(3) 0.7504(5) 0.0756(18) Uani 1 1 d .
H10 H 1.2199 0.3494 0.7377 0.091 Uiso 1 1 calc R
C11 C 1.1727(5) 0.2805(3) 0.8407(5) 0.0788(19) Uani 1 1 d .
H11 H 1.2436 0.2784 0.8880 0.095 Uiso 1 1 calc R
C12 C 1.0828(6) 0.2425(3) 0.8599(4) 0.0779(18) Uani 1 1 d .
H12 H 1.0927 0.2141 0.9205 0.093 Uiso 1 1 calc R
C13 C 0.9768(4) 0.2454(3) 0.7909(4) 0.0584(14) Uani 1 1 d .
H13 H 0.9156 0.2198 0.8063 0.070 Uiso 1 1 calc R
C14 C 0.8064(3) 0.2009(2) 0.6047(3) 0.0383(10) Uani 1 1 d .
C15 C 0.7133(4) 0.1700(2) 0.6316(4) 0.0505(12) Uani 1 1 d .
H15 H 0.6670 0.2004 0.6613 0.061 Uiso 1 1 calc R
C16 C 0.6869(4) 0.0933(3) 0.6150(4) 0.0614(14) Uani 1 1 d .
H16 H 0.6241 0.0730 0.6344 0.074 Uiso 1 1 calc R
C17 C 0.7547(4) 0.0479(3) 0.5698(4) 0.0579(13) Uani 1 1 d .
H17 H 0.7372 -0.0029 0.5583 0.069 Uiso 1 1 calc R
C18 C 0.8471(5) 0.0780(3) 0.5422(4) 0.0620(14) Uani 1 1 d .
H18 H 0.8927 0.0476 0.5116 0.074 Uiso 1 1 calc R
C19 C 0.8732(4) 0.1533(3) 0.5596(4) 0.0542(13) Uani 1 1 d .
H19 H 0.9368 0.1730 0.5408 0.065 Uiso 1 1 calc R
C20 C 0.7217(4) 0.5426(2) 0.4886(3) 0.0398(11) Uani 1 1 d .
C21 C 0.6273(4) 0.5863(3) 0.4914(4) 0.0546(13) Uani 1 1 d .
H21 H 0.5675 0.5653 0.5148 0.066 Uiso 1 1 calc R
C22 C 0.6214(5) 0.6610(3) 0.4594(4) 0.0706(16) Uani 1 1 d .
H22 H 0.5581 0.6900 0.4623 0.085 Uiso 1 1 calc R
C23 C 0.7073(5) 0.6920(3) 0.4239(4) 0.0690(16) Uani 1 1 d .
H23 H 0.7024 0.7420 0.4017 0.083 Uiso 1 1 calc R
C24 C 0.8010(4) 0.6498(3) 0.4207(4) 0.0608(14) Uani 1 1 d .
H24 H 0.8597 0.6711 0.3959 0.073 Uiso 1 1 calc R
C25 C 0.8095(4) 0.5751(3) 0.4542(3) 0.0496(12) Uani 1 1 d .
H25 H 0.8745 0.5472 0.4533 0.060 Uiso 1 1 calc R
C26 C 0.6070(4) 0.4242(2) 0.4527(3) 0.0401(11) Uani 1 1 d .
C27 C 0.5305(4) 0.3829(3) 0.4916(4) 0.0563(13) Uani 1 1 d .
H27 H 0.5445 0.3744 0.5630 0.068 Uiso 1 1 calc R
C28 C 0.4319(4) 0.3536(3) 0.4251(5) 0.0743(17) Uani 1 1 d .
H28 H 0.3806 0.3255 0.4521 0.089 Uiso 1 1 calc R
C29 C 0.4110(5) 0.3663(3) 0.3203(6) 0.086(2) Uani 1 1 d .
H29 H 0.3455 0.3464 0.2759 0.103 Uiso 1 1 calc R
C30 C 0.4852(5) 0.4077(4) 0.2801(4) 0.0843(19) Uani 1 1 d .
H30 H 0.4703 0.4163 0.2087 0.101 Uiso 1 1 calc R
C31 C 0.5823(5) 0.4368(3) 0.3458(4) 0.0660(15) Uani 1 1 d .
H31 H 0.6324 0.4654 0.3181 0.079 Uiso 1 1 calc R
C32 C 0.8842(3) 0.4913(2) 0.8807(3) 0.0358(10) Uani 1 1 d .
C33 C 0.7729(3) 0.5068(2) 0.9180(3) 0.0323(10) Uani 1 1 d .
H33 H 0.7122 0.5248 0.8595 0.039 Uiso 1 1 calc R
C34 C 0.7465(4) 0.5333(3) 1.0840(3) 0.0431(11) Uani 1 1 d .
C35 C 0.7338(3) 0.4355(2) 0.9641(3) 0.0347(10) Uani 1 1 d .
H35 H 0.7995 0.4015 0.9856 0.042 Uiso 1 1 calc R
C36 C 0.6349(3) 0.3918(2) 0.8883(3) 0.0379(10) Uani 1 1 d .
C37 C 0.8434(4) 0.5279(3) 1.1799(4) 0.0656(15) Uani 1 1 d .
H37A H 0.9000 0.4936 1.1673 0.098 Uiso 1 1 calc R
H37B H 0.8149 0.5098 1.2372 0.098 Uiso 1 1 calc R
H37C H 0.8770 0.5768 1.1966 0.098 Uiso 1 1 calc R
C38 C 0.6514(5) 0.5829(3) 1.0979(5) 0.0862(19) Uani 1 1 d .
H38A H 0.6816 0.6311 1.1241 0.129 Uiso 1 1 calc R
H38B H 0.6142 0.5600 1.1465 0.129 Uiso 1 1 calc R
H38C H 0.5972 0.5895 1.0321 0.129 Uiso 1 1 calc R
C39 C 0.9137(4) 0.5538(2) 0.8121(3) 0.0398(11) Uani 1 1 d .
C40 C 0.8551(4) 0.6208(3) 0.7931(4) 0.0583(14) Uani 1 1 d .
H40 H 0.7955 0.6304 0.8246 0.070 Uiso 1 1 calc R
C41 C 0.8844(6) 0.6745(3) 0.7267(5) 0.0762(17) Uani 1 1 d .
H41 H 0.8430 0.7192 0.7128 0.091 Uiso 1 1 calc R
C42 C 0.9739(6) 0.6616(3) 0.6819(4) 0.0747(17) Uani 1 1 d .
H42 H 0.9932 0.6974 0.6377 0.090 Uiso 1 1 calc R
C43 C 1.0340(5) 0.5968(3) 0.7022(4) 0.0664(15) Uani 1 1 d .
H43 H 1.0957 0.5886 0.6731 0.080 Uiso 1 1 calc R
C44 C 1.0041(4) 0.5419(3) 0.7667(4) 0.0539(12) Uani 1 1 d .
H44 H 1.0452 0.4971 0.7791 0.065 Uiso 1 1 calc R
C45 C 0.9839(3) 0.4780(3) 0.9741(3) 0.0374(10) Uani 1 1 d .
C46 C 1.0188(4) 0.4080(3) 1.0141(3) 0.0463(11) Uani 1 1 d .
H46 H 0.9842 0.3652 0.9797 0.056 Uiso 1 1 calc R
C47 C 1.1045(4) 0.4000(3) 1.1046(4) 0.0585(13) Uani 1 1 d .
H47 H 1.1271 0.3520 1.1299 0.070 Uiso 1 1 calc R
C48 C 1.1568(4) 0.4628(4) 1.1578(4) 0.0638(15) Uani 1 1 d .
H48 H 1.2135 0.4572 1.2192 0.077 Uiso 1 1 calc R
C49 C 1.1243(4) 0.5331(3) 1.1193(4) 0.0594(14) Uani 1 1 d .
H49 H 1.1591 0.5755 1.1546 0.071 Uiso 1 1 calc R
C50 C 1.0391(4) 0.5414(3) 1.0275(3) 0.0455(11) Uani 1 1 d .
H50 H 1.0186 0.5894 1.0012 0.055 Uiso 1 1 calc R
C51 C 0.5184(3) 0.4196(2) 0.9009(3) 0.0403(11) Uani 1 1 d .
C52 C 0.4691(4) 0.3885(3) 0.9757(3) 0.0564(13) Uani 1 1 d .
H52 H 0.5071 0.3501 1.0183 0.068 Uiso 1 1 calc R
C53 C 0.3661(4) 0.4132(4) 0.9879(4) 0.0668(15) Uani 1 1 d .
H53 H 0.3356 0.3917 1.0393 0.080 Uiso 1 1 calc R
C54 C 0.3077(4) 0.4682(4) 0.9269(5) 0.0747(17) Uani 1 1 d .
H54 H 0.2369 0.4840 0.9351 0.090 Uiso 1 1 calc R
C55 C 0.3538(5) 0.5000(3) 0.8533(5) 0.0762(17) Uani 1 1 d .
H55 H 0.3145 0.5384 0.8115 0.091 Uiso 1 1 calc R
C56 C 0.4581(4) 0.4763(3) 0.8397(4) 0.0585(13) Uani 1 1 d .
H56 H 0.4881 0.4988 0.7887 0.070 Uiso 1 1 calc R
C57 C 0.6429(4) 0.3050(2) 0.9069(4) 0.0452(12) Uani 1 1 d .
C58 C 0.7133(5) 0.2739(3) 0.9942(4) 0.0668(15) Uani 1 1 d .
H58 H 0.7582 0.3044 1.0454 0.080 Uiso 1 1 calc R
C59 C 0.7162(6) 0.1947(3) 1.0048(6) 0.088(2) Uani 1 1 d .
H59 H 0.7655 0.1726 1.0623 0.106 Uiso 1 1 calc R
C60 C 0.6470(6) 0.1498(3) 0.9309(6) 0.085(2) Uani 1 1 d .
H60 H 0.6484 0.0977 0.9387 0.102 Uiso 1 1 calc R
C61 C 0.5766(6) 0.1822(3) 0.8468(5) 0.0789(18) Uani 1 1 d .
H61 H 0.5292 0.1522 0.7967 0.095 Uiso 1 1 calc R
C62 C 0.5746(4) 0.2589(3) 0.8348(4) 0.0609(14) Uani 1 1 d .
H62 H 0.5257 0.2802 0.7764 0.073 Uiso 1 1 calc R
C63 C 0.5032(10) 0.6671(5) 0.7444(11) 0.202(8) Uani 1 1 d D
C64 C 0.3982(7) 0.6739(4) 0.6681(6) 0.119(3) Uani 1 1 d D
H64A H 0.4041 0.7135 0.6203 0.179 Uiso 1 1 calc R
H64B H 0.3381 0.6855 0.7016 0.179 Uiso 1 1 calc R
H64C H 0.3813 0.6271 0.6309 0.179 Uiso 1 1 calc R
C65 C 0.5473(10) 0.7059(4) 0.8491(6) 0.188(6) Uani 1 1 d D
H65A H 0.5603 0.6690 0.9037 0.282 Uiso 1 1 calc R
H65B H 0.4917 0.7419 0.8598 0.282 Uiso 1 1 calc R
H65C H 0.6176 0.7315 0.8498 0.282 Uiso 1 1 calc R
H2A H 0.698(3) 0.5005(15) 0.656(3) 0.037(13) Uiso 1 1 d D
H4 H 0.582(2) 0.415(2) 0.736(3) 0.050(15) Uiso 1 1 d D
H3A H 0.918(2) 0.399(2) 0.815(3) 0.030(11) Uiso 1 1 d D

loop_
_atom_site_aniso_label
_atom_site_aniso_U_11
_atom_site_aniso_U_22
_atom_site_aniso_U_33
_atom_site_aniso_U_23
_atom_site_aniso_U_13
_atom_site_aniso_U_12
P1 0.0372(6) 0.0363(6) 0.0293(6) 0.0020(5) 0.0104(5) 0.0016(5)
N1 0.039(2) 0.035(2) 0.033(2) -0.0038(16) 0.0103(17) -0.0034(16)
N2 0.058(2) 0.033(2) 0.028(2) -0.0048(17) 0.0135(18) 0.0106(19)
N3 0.033(2) 0.036(2) 0.0333(19) -0.0055(16) 0.0124(17) 0.0019(17)
N4 0.0330(19) 0.046(2) 0.030(2) 0.0016(18) 0.0049(17) 0.0029(18)
O1 0.065(2) 0.0397(18) 0.0431(18) 0.0044(14) 0.0293(16) 0.0099(15)
O2 0.082(2) 0.0429(18) 0.0452(18) 0.0088(14) 0.0380(18) 0.0121(16)
O3 0.057(2) 0.0430(18) 0.0374(17) -0.0069(14) 0.0224(15) -0.0079(14)
O4 0.064(2) 0.065(2) 0.0339(17) -0.0104(15) 0.0244(16) -0.0238(18)
O5 0.160(6) 0.203(7) 0.147(5) 0.024(5) 0.051(5) -0.006(5)
C1 0.042(2) 0.034(2) 0.032(2) 0.0030(19) 0.007(2) -0.0028(19)
C2 0.047(3) 0.033(2) 0.034(2) -0.0020(19) 0.014(2) -0.002(2)
C3 0.045(2) 0.040(3) 0.031(2) 0.0057(19) 0.016(2) 0.001(2)
C4 0.078(3) 0.039(3) 0.046(3) 0.002(2) 0.039(3) 0.010(3)
C5 0.046(3) 0.035(2) 0.026(2) 0.0043(18) 0.007(2) 0.006(2)
C6 0.082(4) 0.053(3) 0.098(4) 0.007(3) 0.062(3) 0.006(3)
C7 0.129(5) 0.053(3) 0.047(3) -0.003(3) 0.014(3) 0.008(3)
C8 0.046(3) 0.039(3) 0.041(3) -0.005(2) 0.008(2) 0.007(2)
C9 0.045(3) 0.047(3) 0.068(3) -0.010(2) 0.013(3) -0.002(2)
C10 0.047(3) 0.070(4) 0.106(5) -0.028(4) 0.010(4) -0.011(3)
C11 0.074(4) 0.058(4) 0.081(5) -0.014(3) -0.025(4) 0.012(3)
C12 0.091(5) 0.063(4) 0.061(4) 0.008(3) -0.018(4) 0.010(3)
C13 0.060(3) 0.047(3) 0.056(3) -0.001(3) -0.008(3) 0.004(2)
C14 0.039(3) 0.037(3) 0.037(3) -0.001(2) 0.007(2) 0.000(2)
C15 0.052(3) 0.045(3) 0.059(3) -0.008(2) 0.021(3) -0.007(2)
C16 0.058(3) 0.048(3) 0.081(4) -0.002(3) 0.022(3) -0.016(3)
C17 0.076(4) 0.038(3) 0.060(3) -0.004(2) 0.017(3) -0.010(3)
C18 0.086(4) 0.035(3) 0.072(4) -0.008(3) 0.032(3) 0.000(3)
C19 0.069(3) 0.039(3) 0.062(3) 0.001(2) 0.031(3) -0.001(2)
C20 0.052(3) 0.038(3) 0.028(2) 0.0033(19) 0.007(2) 0.004(2)
C21 0.065(3) 0.041(3) 0.064(3) 0.010(2) 0.027(3) 0.010(2)
C22 0.069(4) 0.048(3) 0.098(5) 0.016(3) 0.027(3) 0.018(3)
C23 0.090(4) 0.039(3) 0.082(4) 0.018(3) 0.029(4) 0.005(3)
C24 0.061(3) 0.051(3) 0.075(4) 0.009(3) 0.026(3) -0.007(3)
C25 0.054(3) 0.042(3) 0.058(3) 0.009(2) 0.023(3) 0.002(2)
C26 0.046(3) 0.036(2) 0.037(3) 0.005(2) 0.007(2) 0.007(2)
C27 0.052(3) 0.062(3) 0.049(3) 0.013(3) 0.002(3) -0.006(3)
C28 0.060(4) 0.064(4) 0.087(5) 0.011(3) -0.004(3) -0.008(3)
C29 0.073(4) 0.067(4) 0.093(5) -0.011(4) -0.024(4) 0.002(3)
C30 0.088(4) 0.094(5) 0.052(3) -0.002(3) -0.020(3) 0.001(4)
C31 0.065(4) 0.082(4) 0.044(3) 0.003(3) -0.001(3) -0.002(3)
C32 0.038(2) 0.040(3) 0.033(2) -0.0031(19) 0.014(2) -0.005(2)
C33 0.034(2) 0.032(2) 0.032(2) -0.0027(19) 0.011(2) -0.0004(18)
C34 0.053(3) 0.048(3) 0.033(3) -0.003(2) 0.019(2) 0.001(2)
C35 0.031(2) 0.047(3) 0.028(2) 0.0034(19) 0.010(2) 0.0009(18)
C36 0.039(2) 0.041(2) 0.035(2) 0.002(2) 0.0125(19) 0.000(2)
C37 0.078(4) 0.075(4) 0.038(3) -0.001(3) 0.004(3) -0.023(3)
C38 0.090(4) 0.096(4) 0.095(4) 0.026(4) 0.065(4) 0.035(4)
C39 0.039(3) 0.045(3) 0.036(3) -0.002(2) 0.011(2) -0.009(2)
C40 0.073(4) 0.042(3) 0.066(3) 0.002(3) 0.031(3) 0.003(3)
C41 0.108(5) 0.042(3) 0.087(4) 0.014(3) 0.040(4) -0.004(3)
C42 0.100(5) 0.061(4) 0.066(4) 0.010(3) 0.026(4) -0.028(4)
C43 0.067(4) 0.088(4) 0.055(3) -0.006(3) 0.037(3) -0.022(3)
C44 0.056(3) 0.060(3) 0.053(3) 0.000(3) 0.026(3) -0.005(3)
C45 0.032(2) 0.053(3) 0.030(2) 0.001(2) 0.013(2) 0.002(2)
C46 0.045(3) 0.055(3) 0.039(3) -0.003(2) 0.009(2) 0.003(2)
C47 0.055(3) 0.069(3) 0.047(3) 0.004(3) 0.005(3) 0.020(3)
C48 0.044(3) 0.101(5) 0.037(3) -0.004(3) -0.008(2) 0.014(3)
C49 0.045(3) 0.080(4) 0.051(3) -0.023(3) 0.007(3) -0.008(3)
C50 0.043(3) 0.054(3) 0.040(3) -0.007(2) 0.011(2) -0.001(2)
C51 0.036(2) 0.045(3) 0.042(2) -0.013(2) 0.012(2) -0.005(2)
C52 0.049(3) 0.079(4) 0.047(3) -0.007(3) 0.023(2) -0.002(3)
C53 0.044(3) 0.107(5) 0.054(3) -0.026(3) 0.021(3) -0.008(3)
C54 0.040(3) 0.107(5) 0.082(4) -0.041(4) 0.025(3) 0.003(3)
C55 0.061(4) 0.072(4) 0.096(5) -0.008(3) 0.019(4) 0.026(3)
C56 0.056(3) 0.054(3) 0.071(3) 0.003(3) 0.027(3) 0.014(3)
C57 0.051(3) 0.043(3) 0.046(3) 0.003(2) 0.021(2) -0.002(2)
C58 0.077(4) 0.051(3) 0.074(4) 0.010(3) 0.020(3) -0.003(3)
C59 0.100(5) 0.062(4) 0.106(5) 0.035(4) 0.032(4) 0.012(4)
C60 0.111(5) 0.040(3) 0.123(6) 0.001(4) 0.063(5) -0.006(4)
C61 0.118(5) 0.057(4) 0.077(4) -0.012(3) 0.054(4) -0.037(4)
C62 0.078(4) 0.046(3) 0.061(3) 0.004(3) 0.021(3) -0.022(3)
C63 0.228(13) 0.079(6) 0.39(2) 0.091(10) 0.242(16) 0.084(8)
C64 0.123(6) 0.125(7) 0.106(6) 0.020(5) 0.021(5) 0.054(5)
C65 0.432(19) 0.076(6) 0.097(6) -0.001(5) 0.144(9) 0.016(8)

loop_
_atom_type_symbol
_atom_type_description
_atom_type_scat_dispersion_real
_atom_type_scat_dispersion_imag
_atom_type_scat_source
C C 0.0033 0.0016 'International Tables Vol C Tables 4.2.6.8 and 6.1.1.4'
H H 0.0000 0.0000 'International Tables Vol C Tables 4.2.6.8 and 6.1.1.4'
N N 0.0061 0.0033 'International Tables Vol C Tables 4.2.6.8 and 6.1.1.4'
O O 0.0106 0.0060 'International Tables Vol C Tables 4.2.6.8 and 6.1.1.4'
P P 0.1023 0.0942 'International Tables Vol C Tables 4.2.6.8 and 6.1.1.4'

loop_
_geom_angle_atom_site_label_1
_geom_angle_atom_site_label_2
_geom_angle_atom_site_label_3
_geom_angle
N1 P1 N4 114.95(18)
N1 P1 N2 113.43(18)
N4 P1 N2 99.22(19)
N1 P1 N3 113.23(18)
N4 P1 N3 102.06(17)
N2 P1 N3 112.66(18)
C1 N1 P1 131.6(3)
C5 N2 P1 129.4(3)
C5 N2 H2A 118(3)
P1 N2 H2A 113(3)
C32 N3 P1 130.1(3)
C32 N3 H3A 111(3)
P1 N3 H3A 113(3)
C36 N4 P1 130.5(3)
C36 N4 H4 118(3)
P1 N4 H4 110(3)
C4 O1 C2 108.0(3)
C4 O2 C3 111.3(3)
C33 O3 C34 110.3(3)
C35 O4 C34 110.5(3)
N1 C1 C14 108.2(3)
N1 C1 C8 110.6(3)
C14 C1 C8 106.9(3)
N1 C1 C2 106.5(3)
C14 C1 C2 107.7(3)
C8 C1 C2 116.6(3)
O1 C2 C3 101.9(3)
O1 C2 C1 111.7(3)
C3 C2 C1 121.5(3)
O1 C2 H2 106.9
C3 C2 H2 106.9
C1 C2 H2 106.9
O2 C3 C2 100.3(3)
O2 C3 C5 109.3(3)
C2 C3 C5 118.1(4)
O2 C3 H3 109.6
C2 C3 H3 109.6
C5 C3 H3 109.6
O1 C4 O2 105.3(3)
O1 C4 C6 108.2(4)
O2 C4 C6 110.7(4)
O1 C4 C7 110.5(4)
O2 C4 C7 107.7(4)
C6 C4 C7 114.1(4)
N2 C5 C3 107.9(3)
N2 C5 C26 112.0(3)
C3 C5 C26 111.3(3)
N2 C5 C20 105.0(3)
C3 C5 C20 113.4(3)
C26 C5 C20 107.0(3)
C4 C6 H6A 109.5
C4 C6 H6B 109.5
H6A C6 H6B 109.5
C4 C6 H6C 109.5
H6A C6 H6C 109.5
H6B C6 H6C 109.5
C4 C7 H7A 109.5
C4 C7 H7B 109.5
H7A C7 H7B 109.5
C4 C7 H7C 109.5
H7A C7 H7C 109.5
H7B C7 H7C 109.5
C9 C8 C13 118.4(4)
C9 C8 C1 126.1(4)
C13 C8 C1 115.5(4)
C8 C9 C10 120.0(5)
C8 C9 H9 120.0
C10 C9 H9 120.0
C11 C10 C9 120.3(6)
C11 C10 H10 119.9
C9 C10 H10 119.9
C12 C11 C10 119.7(5)
C12 C11 H11 120.1
C10 C11 H11 120.1
C11 C12 C13 121.0(6)
C11 C12 H12 119.5
C13 C12 H12 119.5
C12 C13 C8 120.6(5)
C12 C13 H13 119.7
C8 C13 H13 119.7
C15 C14 C19 117.7(4)
C15 C14 C1 120.7(4)
C19 C14 C1 121.6(4)
C14 C15 C16 121.0(5)
C14 C15 H15 119.5
C16 C15 H15 119.5
C17 C16 C15 119.8(5)
C17 C16 H16 120.1
C15 C16 H16 120.1
C18 C17 C16 119.8(5)
C18 C17 H17 120.1
C16 C17 H17 120.1
C17 C18 C19 120.1(5)
C17 C18 H18 119.9
C19 C18 H18 119.9
C18 C19 C14 121.6(5)
C18 C19 H19 119.2
C14 C19 H19 119.2
C25 C20 C21 118.6(4)
C25 C20 C5 125.2(4)
C21 C20 C5 116.2(4)
C20 C21 C22 120.5(5)
C20 C21 H21 119.8
C22 C21 H21 119.8
C23 C22 C21 120.5(5)
C23 C22 H22 119.7
C21 C22 H22 119.7
C22 C23 C24 119.8(5)
C22 C23 H23 120.1
C24 C23 H23 120.1
C23 C24 C25 120.6(5)
C23 C24 H24 119.7
C25 C24 H24 119.7
C20 C25 C24 120.1(4)
C20 C25 H25 120.0
C24 C25 H25 120.0
C27 C26 C31 118.1(4)
C27 C26 C5 123.2(4)
C31 C26 C5 118.7(4)
C26 C27 C28 120.6(5)
C26 C27 H27 119.7
C28 C27 H27 119.7
C29 C28 C27 119.7(6)
C29 C28 H28 120.1
C27 C28 H28 120.1
C30 C29 C28 120.6(5)
C30 C29 H29 119.7
C28 C29 H29 119.7
C29 C30 C31 119.6(5)
C29 C30 H30 120.2
C31 C30 H30 120.2
C30 C31 C26 121.3(5)
C30 C31 H31 119.4
C26 C31 H31 119.4
N3 C32 C45 109.1(3)
N3 C32 C39 109.5(3)
C45 C32 C39 110.0(3)
N3 C32 C33 104.4(3)
C45 C32 C33 109.9(3)
C39 C32 C33 113.7(3)
O3 C33 C35 104.9(3)
O3 C33 C32 111.4(3)
C35 C33 C32 110.6(3)
O3 C33 H33 109.9
C35 C33 H33 109.9
C32 C33 H33 109.9
O4 C34 O3 106.5(3)
O4 C34 C38 108.4(4)
O3 C34 C38 110.7(4)
O4 C34 C37 109.9(4)
O3 C34 C37 107.8(4)
C38 C34 C37 113.3(4)
O4 C35 C33 104.7(3)
O4 C35 C36 111.8(3)
C33 C35 C36 114.5(3)
O4 C35 H35 108.5
C33 C35 H35 108.5
C36 C35 H35 108.5
N4 C36 C51 108.3(3)
N4 C36 C57 109.1(3)
C51 C36 C57 108.8(3)
N4 C36 C35 108.0(3)
C51 C36 C35 110.3(3)
C57 C36 C35 112.3(3)
C34 C37 H37A 109.5
C34 C37 H37B 109.5
H37A C37 H37B 109.5
C34 C37 H37C 109.5
H37A C37 H37C 109.5
H37B C37 H37C 109.5
C34 C38 H38A 109.5
C34 C38 H38B 109.5
H38A C38 H38B 109.5
C34 C38 H38C 109.5
H38A C38 H38C 109.5
H38B C38 H38C 109.5
C40 C39 C44 118.6(4)
C40 C39 C32 123.4(4)
C44 C39 C32 118.0(4)
C39 C40 C41 120.3(5)
C39 C40 H40 119.8
C41 C40 H40 119.8
C42 C41 C40 120.3(5)
C42 C41 H41 119.8
C40 C41 H41 119.8
C43 C42 C41 119.8(5)
C43 C42 H42 120.1
C41 C42 H42 120.1
C42 C43 C44 120.5(5)
C42 C43 H43 119.7
C44 C43 H43 119.7
C39 C44 C43 120.4(5)
C39 C44 H44 119.8
C43 C44 H44 119.8
C46 C45 C50 117.7(4)
C46 C45 C32 124.1(4)
C50 C45 C32 118.0(4)
C45 C46 C47 121.3(4)
C45 C46 H46 119.4
C47 C46 H46 119.4
C48 C47 C46 120.6(5)
C48 C47 H47 119.7
C46 C47 H47 119.7
C49 C48 C47 119.4(4)
C49 C48 H48 120.3
C47 C48 H48 120.3
C48 C49 C50 120.3(5)
C48 C49 H49 119.9
C50 C49 H49 119.9
C49 C50 C45 120.8(4)
C49 C50 H50 119.6
C45 C50 H50 119.6
C56 C51 C52 116.8(4)
C56 C51 C36 122.3(4)
C52 C51 C36 120.8(4)
C53 C52 C51 121.3(5)
C53 C52 H52 119.4
C51 C52 H52 119.4
C54 C53 C52 121.2(5)
C54 C53 H53 119.4
C52 C53 H53 119.4
C53 C54 C55 119.0(5)
C53 C54 H54 120.5
C55 C54 H54 120.5
C54 C55 C56 120.9(6)
C54 C55 H55 119.5
C56 C55 H55 119.5
C55 C56 C51 120.8(5)
C55 C56 H56 119.6
C51 C56 H56 119.6
C62 C57 C58 119.4(5)
C62 C57 C36 118.5(4)
C58 C57 C36 122.1(4)
C57 C58 C59 118.6(5)
C57 C58 H58 120.7
C59 C58 H58 120.7
C60 C59 C58 120.7(6)
C60 C59 H59 119.7
C58 C59 H59 119.7
C61 C60 C59 119.3(6)
C61 C60 H60 120.3
C59 C60 H60 120.3
C60 C61 C62 120.5(6)
C60 C61 H61 119.8
C62 C61 H61 119.8
C61 C62 C57 121.5(5)
C61 C62 H62 119.2
C57 C62 H62 119.2
O5 C63 C64 113.4(12)
O5 C63 C65 114.9(11)
C64 C63 C65 131.5(9)
C63 C64 H64A 109.5
C63 C64 H64B 109.5
H64A C64 H64B 109.5
C63 C64 H64C 109.5
H64A C64 H64C 109.5
H64B C64 H64C 109.5
C63 C65 H65A 109.5
C63 C65 H65B 109.5
H65A C65 H65B 109.5
C63 C65 H65C 109.5
H65A C65 H65C 109.5
H65B C65 H65C 109.5

loop_
_geom_bond_atom_site_label_1
_geom_bond_atom_site_label_2
_geom_bond_distance
P1 N1 1.543(3)
P1 N4 1.636(3)
P1 N2 1.649(4)
P1 N3 1.650(3)
N1 C1 1.449(5)
N2 C5 1.488(5)
N2 H2A 0.788(19)
N3 C32 1.496(5)
N3 H3A 0.813(18)
N4 C36 1.477(5)
N4 H4 0.824(18)
O1 C4 1.420(5)
O1 C2 1.441(5)
O2 C4 1.424(5)
O2 C3 1.424(5)
O3 C33 1.417(4)
O3 C34 1.437(5)
O4 C35 1.416(5)
O4 C34 1.420(5)
O5 C63 1.188(9)
C1 C14 1.541(6)
C1 C8 1.545(6)
C1 C2 1.552(5)
C2 C3 1.545(6)
C2 H2 0.9800
C3 C5 1.546(5)
C3 H3 0.9800
C4 C6 1.502(6)
C4 C7 1.518(7)
C5 C26 1.546(6)
C5 C20 1.557(6)
C6 H6A 0.9600
C6 H6B 0.9600
C6 H6C 0.9600
C7 H7A 0.9600
C7 H7B 0.9600
C7 H7C 0.9600
C8 C9 1.381(6)
C8 C13 1.399(6)
C9 C10 1.401(7)
C9 H9 0.9300
C10 C11 1.381(8)
C10 H10 0.9300
C11 C12 1.352(8)
C11 H11 0.9300
C12 C13 1.379(7)
C12 H12 0.9300
C13 H13 0.9300
C14 C15 1.373(6)
C14 C19 1.397(6)
C15 C16 1.400(6)
C15 H15 0.9300
C16 C17 1.383(7)
C16 H16 0.9300
C17 C18 1.365(7)
C17 H17 0.9300
C18 C19 1.378(6)
C18 H18 0.9300
C19 H19 0.9300
C20 C25 1.378(6)
C20 C21 1.385(6)
C21 C22 1.387(6)
C21 H21 0.9300
C22 C23 1.355(7)
C22 H22 0.9300
C23 C24 1.366(7)
C23 H23 0.9300
C24 C25 1.392(6)
C24 H24 0.9300
C25 H25 0.9300
C26 C27 1.374(6)
C26 C31 1.390(6)
C27 C28 1.395(6)
C27 H27 0.9300
C28 C29 1.367(8)
C28 H28 0.9300
C29 C30 1.363(8)
C29 H29 0.9300
C30 C31 1.378(7)
C30 H30 0.9300
C31 H31 0.9300
C32 C45 1.517(5)
C32 C39 1.530(6)
C32 C33 1.565(6)
C33 C35 1.528(5)
C33 H33 0.9800
C34 C38 1.491(6)
C34 C37 1.503(6)
C35 C36 1.563(5)
C35 H35 0.9800
C36 C51 1.537(6)
C36 C57 1.557(6)
C37 H37A 0.9600
C37 H37B 0.9600
C37 H37C 0.9600
C38 H38A 0.9600
C38 H38B 0.9600
C38 H38C 0.9600
C39 C40 1.373(6)
C39 C44 1.383(6)
C40 C41 1.399(7)
C40 H40 0.9300
C41 C42 1.373(8)
C41 H41 0.9300
C42 C43 1.350(7)
C42 H42 0.9300
C43 C44 1.399(7)
C43 H43 0.9300
C44 H44 0.9300
C45 C46 1.375(6)
C45 C50 1.405(6)
C46 C47 1.385(6)
C46 H46 0.9300
C47 C48 1.384(7)
C47 H47 0.9300
C48 C49 1.366(7)
C48 H48 0.9300
C49 C50 1.394(6)
C49 H49 0.9300
C50 H50 0.9300
C51 C56 1.381(6)
C51 C52 1.388(6)
C52 C53 1.364(6)
C52 H52 0.9300
C53 C54 1.350(8)
C53 H53 0.9300
C54 C55 1.357(8)
C54 H54 0.9300
C55 C56 1.380(7)
C55 H55 0.9300
C56 H56 0.9300
C57 C62 1.369(6)
C57 C58 1.371(6)
C58 C59 1.412(7)
C58 H58 0.9300
C59 C60 1.373(8)
C59 H59 0.9300
C60 C61 1.352(8)
C60 H60 0.9300
C61 C62 1.368(7)
C61 H61 0.9300
C62 H62 0.9300
C63 C64 1.419(12)
C63 C65 1.521(13)
C64 H64A 0.9600
C64 H64B 0.9600
C64 H64C 0.9600
C65 H65A 0.9600
C65 H65B 0.9600
C65 H65C 0.9600

loop_
_geom_torsion_atom_site_label_1
_geom_torsion_atom_site_label_2
_geom_torsion_atom_site_label_3
_geom_torsion_atom_site_label_4
_geom_torsion
N4 P1 N1 C1 -179.6(3)
N2 P1 N1 C1 67.2(4)
N3 P1 N1 C1 -62.8(4)
N1 P1 N2 C5 -15.5(5)
N4 P1 N2 C5 -137.9(4)
N3 P1 N2 C5 114.8(4)
N1 P1 N3 C32 179.3(3)
N4 P1 N3 C32 -56.5(4)
N2 P1 N3 C32 48.9(4)
N1 P1 N4 C36 85.1(4)
N2 P1 N4 C36 -153.6(4)
N3 P1 N4 C36 -37.9(4)
P1 N1 C1 C14 178.3(3)
P1 N1 C1 C8 61.5(5)
P1 N1 C1 C2 -66.2(4)
C4 O1 C2 C3 -33.2(4)
C4 O1 C2 C1 -164.5(3)
N1 C1 C2 O1 175.3(3)
C14 C1 C2 O1 -68.9(4)
C8 C1 C2 O1 51.3(5)
N1 C1 C2 C3 54.9(5)
C14 C1 C2 C3 170.8(4)
C8 C1 C2 C3 -69.1(5)
C4 O2 C3 C2 -26.1(4)
C4 O2 C3 C5 -150.9(4)
O1 C2 C3 O2 35.0(4)
C1 C2 C3 O2 160.0(4)
O1 C2 C3 C5 153.5(3)
C1 C2 C3 C5 -81.5(5)
C2 O1 C4 O2 17.9(4)
C2 O1 C4 C6 136.3(4)
C2 O1 C4 C7 -98.1(4)
C3 O2 C4 O1 6.7(5)
C3 O2 C4 C6 -110.0(4)
C3 O2 C4 C7 124.6(4)
P1 N2 C5 C3 -37.6(5)
P1 N2 C5 C26 85.3(4)
P1 N2 C5 C20 -158.9(3)
O2 C3 C5 N2 -168.4(3)
C2 C3 C5 N2 78.0(4)
O2 C3 C5 C26 68.2(4)
C2 C3 C5 C26 -45.4(5)
O2 C3 C5 C20 -52.6(4)
C2 C3 C5 C20 -166.2(3)
N1 C1 C8 C9 -118.3(5)
C14 C1 C8 C9 124.1(5)
C2 C1 C8 C9 3.5(6)
N1 C1 C8 C13 61.3(5)
C14 C1 C8 C13 -56.3(5)
C2 C1 C8 C13 -176.8(4)
C13 C8 C9 C10 -0.8(7)
C1 C8 C9 C10 178.8(4)
C8 C9 C10 C11 1.8(8)
C9 C10 C11 C12 -1.2(9)
C10 C11 C12 C13 -0.4(9)
C11 C12 C13 C8 1.4(8)
C9 C8 C13 C12 -0.8(7)
C1 C8 C13 C12 179.5(4)
N1 C1 C14 C15 2.0(5)
C8 C1 C14 C15 121.2(4)
C2 C1 C14 C15 -112.7(4)
N1 C1 C14 C19 -175.9(4)
C8 C1 C14 C19 -56.7(5)
C2 C1 C14 C19 69.4(5)
C19 C14 C15 C16 0.5(6)
C1 C14 C15 C16 -177.5(4)
C14 C15 C16 C17 -0.7(7)
C15 C16 C17 C18 0.4(7)
C16 C17 C18 C19 0.2(7)
C17 C18 C19 C14 -0.4(7)
C15 C14 C19 C18 0.1(7)
C1 C14 C19 C18 178.0(4)
N2 C5 C20 C25 118.3(4)
C3 C5 C20 C25 0.7(6)
C26 C5 C20 C25 -122.5(4)
N2 C5 C20 C21 -63.7(5)
C3 C5 C20 C21 178.7(4)
C26 C5 C20 C21 55.5(5)
C25 C20 C21 C22 0.4(7)
C5 C20 C21 C22 -177.7(4)
C20 C21 C22 C23 0.8(8)
C21 C22 C23 C24 -0.8(9)
C22 C23 C24 C25 -0.4(8)
C21 C20 C25 C24 -1.6(7)
C5 C20 C25 C24 176.3(4)
C23 C24 C25 C20 1.6(7)
N2 C5 C26 C27 -16.8(6)
C3 C5 C26 C27 104.2(5)
C20 C5 C26 C27 -131.4(4)
N2 C5 C26 C31 161.7(4)
C3 C5 C26 C31 -77.3(5)
C20 C5 C26 C31 47.1(5)
C31 C26 C27 C28 1.0(7)
C5 C26 C27 C28 179.5(4)
C26 C27 C28 C29 -0.2(8)
C27 C28 C29 C30 -0.5(9)
C28 C29 C30 C31 0.3(9)
C29 C30 C31 C26 0.5(9)
C27 C26 C31 C30 -1.2(7)
C5 C26 C31 C30 -179.8(5)
P1 N3 C32 C45 166.9(3)
P1 N3 C32 C39 -72.7(4)
P1 N3 C32 C33 49.4(4)
C34 O3 C33 C35 -12.0(4)
C34 O3 C33 C32 -131.8(3)
N3 C32 C33 O3 164.0(3)
C45 C32 C33 O3 47.1(4)
C39 C32 C33 O3 -76.7(4)
N3 C32 C33 C35 47.7(4)
C45 C32 C33 C35 -69.1(4)
C39 C32 C33 C35 167.0(3)
C35 O4 C34 O3 9.7(4)
C35 O4 C34 C38 128.8(4)
C35 O4 C34 C37 -106.8(4)
C33 O3 C34 O4 2.2(4)
C33 O3 C34 C38 -115.4(4)
C33 O3 C34 C37 120.1(4)
C34 O4 C35 C33 -16.7(4)
C34 O4 C35 C36 -141.2(3)
O3 C33 C35 O4 17.3(4)
C32 C33 C35 O4 137.5(3)
O3 C33 C35 C36 140.1(3)
C32 C33 C35 C36 -99.7(4)
P1 N4 C36 C51 175.3(3)
P1 N4 C36 C57 -66.4(5)
P1 N4 C36 C35 55.9(5)
O4 C35 C36 N4 146.1(3)
C33 C35 C36 N4 27.3(5)
O4 C35 C36 C51 28.0(5)
C33 C35 C36 C51 -90.9(4)
O4 C35 C36 C57 -93.6(4)
C33 C35 C36 C57 147.5(3)
N3 C32 C39 C40 122.4(4)
C45 C32 C39 C40 -117.7(5)
C33 C32 C39 C40 6.1(6)
N3 C32 C39 C44 -57.3(5)
C45 C32 C39 C44 62.5(5)
C33 C32 C39 C44 -173.7(3)
C44 C39 C40 C41 1.9(7)
C32 C39 C40 C41 -177.9(4)
C39 C40 C41 C42 -1.7(8)
C40 C41 C42 C43 -0.1(9)
C41 C42 C43 C44 1.4(8)
C40 C39 C44 C43 -0.5(7)
C32 C39 C44 C43 179.2(4)
C42 C43 C44 C39 -1.2(7)
N3 C32 C45 C46 -20.0(5)
C39 C32 C45 C46 -140.2(4)
C33 C32 C45 C46 93.9(5)
N3 C32 C45 C50 164.5(4)
C39 C32 C45 C50 44.4(5)
C33 C32 C45 C50 -81.6(4)
C50 C45 C46 C47 0.8(6)
C32 C45 C46 C47 -174.7(4)
C45 C46 C47 C48 0.5(7)
C46 C47 C48 C49 -1.0(7)
C47 C48 C49 C50 0.1(7)
C48 C49 C50 C45 1.2(7)
C46 C45 C50 C49 -1.6(6)
C32 C45 C50 C49 174.1(4)
N4 C36 C51 C56 -25.0(5)
C57 C36 C51 C56 -143.4(4)
C35 C36 C51 C56 93.0(4)
N4 C36 C51 C52 155.3(4)
C57 C36 C51 C52 36.8(5)
C35 C36 C51 C52 -86.8(5)
C56 C51 C52 C53 -0.2(7)
C36 C51 C52 C53 179.5(4)
C51 C52 C53 C54 0.8(8)
C52 C53 C54 C55 -1.1(8)
C53 C54 C55 C56 0.8(8)
C54 C55 C56 C51 -0.2(8)
C52 C51 C56 C55 -0.1(7)
C36 C51 C56 C55 -179.8(4)
N4 C36 C57 C62 -48.9(5)
C51 C36 C57 C62 69.1(5)
C35 C36 C57 C62 -168.5(4)
N4 C36 C57 C58 133.1(4)
C51 C36 C57 C58 -109.0(5)
C35 C36 C57 C58 13.4(6)
C62 C57 C58 C59 2.5(8)
C36 C57 C58 C59 -179.5(5)
C57 C58 C59 C60 -2.3(9)
C58 C59 C60 C61 0.9(10)
C59 C60 C61 C62 0.3(9)
C60 C61 C62 C57 -0.1(9)
C58 C57 C62 C61 -1.3(8)
C36 C57 C62 C61 -179.5(5)
